data_4102539
loop_
_publ_author_name
'Igor L. Fedushkin'
'Alexander S. Nikipelov'
'Konstantin A. Lyssenko'

_publ_section_title
;
 Reversible Addition of Alkynes to Gallium Complex of Chelating Diamide
 Ligand
;
_journal_name_full 'Journal of the American Chemical Society'
_journal_page_first 7874
_journal_page_last 7875
_journal_paper_doi 10.1021/ja103467a
_journal_volume 132
_journal_year 2010
_chemical_formula_moiety '(C88 H92 Ga2 N4), 1.075 (C4 H10 O2)'
_chemical_formula_sum 'C92.3 H102.75 Ga2 N4 O2.15'
_chemical_formula_weight 1441.98
_chemical_name_systematic
; 
 ? 
;
_space_group_IT_number 14
_symmetry_cell_setting monoclinic
_symmetry_space_group_name_Hall '-P 2yn'
_symmetry_space_group_name_H-M 'P 1 21/n 1'
_atom_sites_solution_hydrogens geom
_atom_sites_solution_primary direct
_atom_sites_solution_secondary difmap
_audit_creation_method SHELXL-97
_cell_angle_alpha 90.00
_cell_angle_beta 108.121(2)
_cell_angle_gamma 90.00
_cell_formula_units_Z 4
_cell_length_a 17.3786(19)
_cell_length_b 26.579(3)
_cell_length_c 17.903(2)
_cell_measurement_reflns_used 999
_cell_measurement_temperature 100(2)
_cell_measurement_theta_max 29
_cell_measurement_theta_min 3
_cell_volume 7859.3(15)
_computing_cell_refinement 'Bruker SAINT'
_computing_data_collection 'Bruker APEX II'
_computing_data_reduction 'Bruker SAINT'
_computing_molecular_graphics 'Bruker SHELXTL'
_computing_publication_material 'Bruker SHELXTL'
_computing_structure_refinement 'SHELXL-97 (Sheldrick, 1997)'
_computing_structure_solution 'SHELXS-97 (Sheldrick, 1997)'
_diffrn_ambient_temperature 100(2)
_diffrn_measured_fraction_theta_full 0.998
_diffrn_measured_fraction_theta_max 0.998
_diffrn_measurement_device_type 'Bruker APEX II CCD area detector''
_diffrn_measurement_method 'omega scans'
_diffrn_radiation_monochromator graphite
_diffrn_radiation_source 'fine-focus sealed tube'
_diffrn_radiation_type MoK\a
_diffrn_radiation_wavelength 0.71073
_diffrn_reflns_av_R_equivalents 0.0383
_diffrn_reflns_av_sigmaI/netI 0.0402
_diffrn_reflns_limit_h_max 23
_diffrn_reflns_limit_h_min -23
_diffrn_reflns_limit_k_max 30
_diffrn_reflns_limit_k_min -36
_diffrn_reflns_limit_l_max 24
_diffrn_reflns_limit_l_min -24
_diffrn_reflns_number 73068
_diffrn_reflns_theta_full 29.00
_diffrn_reflns_theta_max 29.00
_diffrn_reflns_theta_min 1.43
_exptl_absorpt_coefficient_mu 0.737
_exptl_absorpt_correction_T_max 0.855
_exptl_absorpt_correction_T_min 0.788
_exptl_absorpt_correction_type multi-scan
_exptl_absorpt_process_details SADABS
_exptl_crystal_colour dark-red
_exptl_crystal_density_diffrn 1.219
_exptl_crystal_density_method 'not measured'
_exptl_crystal_description prism
_exptl_crystal_F_000 3055
_exptl_crystal_size_max 0.34
_exptl_crystal_size_mid 0.25
_exptl_crystal_size_min 0.22
_refine_diff_density_max 0.926
_refine_diff_density_min -0.511
_refine_diff_density_rms 0.064
_refine_ls_extinction_method none
_refine_ls_goodness_of_fit_ref 1.012
_refine_ls_hydrogen_treatment constr
_refine_ls_matrix_type full
_refine_ls_number_parameters 943
_refine_ls_number_reflns 20873
_refine_ls_number_restraints 3
_refine_ls_restrained_S_all 1.012
_refine_ls_R_factor_all 0.0593
_refine_ls_R_factor_gt 0.0388
_refine_ls_shift/su_max 0.010
_refine_ls_shift/su_mean 0.004
_refine_ls_structure_factor_coef Fsqd
_refine_ls_weighting_details 'calc w=1/[\s^2^(Fo^2^)+(0.0427P)^2^+5.9307P] where P=(Fo^2^+2Fc^2^)/3'
_refine_ls_weighting_scheme calc
_refine_ls_wR_factor_gt 0.0890
_refine_ls_wR_factor_ref 0.0987
_reflns_number_gt 16235
_reflns_number_total 20873
_reflns_threshold_expression I>2\s(I)
_cod_data_source_file ja103467a_si_002.cif
_cod_data_source_block phenylacethylene
_cod_original_cell_volume 7859.1(15)
_cod_original_sg_symbol_H-M 'P 21/n'
_cod_original_formula_sum 'C92.30 H102.75 Ga2 N4 O2.15'
_cod_database_code 4102539

loop_
_symmetry_equiv_pos_as_xyz
'x, y, z'
'-x+1/2, y+1/2, -z+1/2'
'-x, -y, -z'
'x-1/2, -y-1/2, z-1/2'

loop_
_atom_site_label
_atom_site_type_symbol
_atom_site_fract_x
_atom_site_fract_y
_atom_site_fract_z
_atom_site_U_iso_or_equiv
_atom_site_adp_type
_atom_site_occupancy
_atom_site_symmetry_multiplicity
_atom_site_calc_flag
_atom_site_refinement_flags
_atom_site_disorder_assembly
_atom_site_disorder_group
Ga1 Ga 0.153953(11) 0.145952(7) 0.315865(11) 0.01247(5) Uani 1 1 d . . .
Ga2 Ga 0.225082(11) 0.155929(7) 0.221048(11) 0.01183(5) Uani 1 1 d . . .
N1 N 0.06519(8) 0.18440(6) 0.32924(8) 0.0129(3) Uani 1 1 d . . .
N2 N 0.06562(9) 0.08561(6) 0.29710(8) 0.0138(3) Uani 1 1 d . . .
N3 N 0.30868(8) 0.20472(5) 0.23498(8) 0.0120(3) Uani 1 1 d . . .
N4 N 0.33214(8) 0.10399(6) 0.23620(8) 0.0128(3) Uani 1 1 d . . .
C1 C 0.04435(10) 0.14990(7) 0.38462(9) 0.0124(3) Uani 1 1 d . . .
C2 C 0.01989(10) 0.10054(7) 0.33660(9) 0.0129(3) Uani 1 1 d . . .
C3 C -0.05741(10) 0.08246(7) 0.34304(10) 0.0157(3) Uani 1 1 d . . .
C4 C -0.08528(10) 0.12077(7) 0.38288(10) 0.0154(3) Uani 1 1 d . . .
C5 C -0.03014(10) 0.16125(7) 0.40773(10) 0.0140(3) Uani 1 1 d . . .
C6 C -0.05065(11) 0.20018(7) 0.44741(10) 0.0181(4) Uani 1 1 d . . .
H6A H -0.0146 0.2276 0.4655 0.022 Uiso 1 1 calc R . .
C7 C -0.12695(12) 0.19910(8) 0.46137(11) 0.0223(4) Uani 1 1 d . . .
H7A H -0.1415 0.2265 0.4883 0.027 Uiso 1 1 calc R . .
C8 C -0.17999(11) 0.15987(8) 0.43723(11) 0.0235(4) Uani 1 1 d . . .
H8A H -0.2303 0.1604 0.4477 0.028 Uiso 1 1 calc R . .
C9 C -0.16029(11) 0.11845(8) 0.39672(10) 0.0200(4) Uani 1 1 d . . .
C10 C -0.20741(11) 0.07491(9) 0.36863(11) 0.0259(4) Uani 1 1 d . . .
H10A H -0.2587 0.0715 0.3765 0.031 Uiso 1 1 calc R . .
C11 C -0.18008(12) 0.03746(9) 0.33012(12) 0.0269(5) Uani 1 1 d . . .
H11A H -0.2132 0.0087 0.3122 0.032 Uiso 1 1 calc R . .
C12 C -0.10480(11) 0.04040(8) 0.31640(11) 0.0202(4) Uani 1 1 d . . .
H12A H -0.0870 0.0142 0.2896 0.024 Uiso 1 1 calc R . .
C13 C 0.05084(11) 0.03795(7) 0.25646(10) 0.0166(3) Uani 1 1 d . . .
C14 C 0.09152(12) -0.00451(7) 0.29670(11) 0.0203(4) Uani 1 1 d . . .
C15 C 0.07319(13) -0.05109(8) 0.26015(13) 0.0266(4) Uani 1 1 d . . .
H15A H 0.0995 -0.0804 0.2865 0.032 Uiso 1 1 calc R . .
C16 C 0.01749(14) -0.05560(8) 0.18615(13) 0.0300(5) Uani 1 1 d . . .
H16A H 0.0043 -0.0879 0.1629 0.036 Uiso 1 1 calc R . .
C17 C -0.01884(13) -0.01328(8) 0.14617(12) 0.0267(4) Uani 1 1 d . . .
H17A H -0.0558 -0.0167 0.0947 0.032 Uiso 1 1 calc R . .
C18 C -0.00264(11) 0.03468(8) 0.17968(11) 0.0207(4) Uani 1 1 d . . .
C19 C -0.04318(12) 0.08031(8) 0.13300(11) 0.0249(4) Uani 1 1 d . . .
H19A H -0.0265 0.1106 0.1674 0.030 Uiso 1 1 calc R . .
C20 C -0.01495(15) 0.08770(10) 0.06073(13) 0.0350(5) Uani 1 1 d . . .
H20A H 0.0442 0.0904 0.0774 0.053 Uiso 1 1 calc R . .
H20B H -0.0389 0.1186 0.0333 0.053 Uiso 1 1 calc R . .
H20C H -0.0321 0.0589 0.0253 0.053 Uiso 1 1 calc R . .
C21 C -0.13580(13) 0.07623(10) 0.10869(13) 0.0336(5) Uani 1 1 d . . .
H21A H -0.1527 0.0718 0.1556 0.050 Uiso 1 1 calc R . .
H21B H -0.1537 0.0473 0.0736 0.050 Uiso 1 1 calc R . .
H21C H -0.1601 0.1070 0.0813 0.050 Uiso 1 1 calc R . .
C22 C 0.15222(12) 0.00030(8) 0.37834(12) 0.0235(4) Uani 1 1 d . . .
H22A H 0.1697 0.0363 0.3856 0.028 Uiso 1 1 calc R . .
C23 C 0.22776(14) -0.03141(9) 0.38848(16) 0.0377(6) Uani 1 1 d . . .
H23A H 0.2519 -0.0226 0.3475 0.057 Uiso 1 1 calc R . .
H23B H 0.2131 -0.0671 0.3842 0.057 Uiso 1 1 calc R . .
H23C H 0.2669 -0.0249 0.4403 0.057 Uiso 1 1 calc R . .
C24 C 0.11388(15) -0.01216(12) 0.44188(14) 0.0461(7) Uani 1 1 d . . .
H24A H 0.0657 0.0088 0.4348 0.069 Uiso 1 1 calc R . .
H24B H 0.1529 -0.0056 0.4937 0.069 Uiso 1 1 calc R . .
H24C H 0.0983 -0.0477 0.4381 0.069 Uiso 1 1 calc R . .
C25 C 0.03903(10) 0.23544(7) 0.31991(10) 0.0139(3) Uani 1 1 d . . .
C26 C 0.08285(11) 0.27434(7) 0.36839(10) 0.0180(4) Uani 1 1 d . . .
C27 C 0.06125(13) 0.32431(8) 0.34955(12) 0.0243(4) Uani 1 1 d . . .
H27A H 0.0921 0.3504 0.3813 0.029 Uiso 1 1 calc R . .
C28 C -0.00438(13) 0.33654(8) 0.28545(13) 0.0280(5) Uani 1 1 d . . .
H28A H -0.0171 0.3708 0.2719 0.034 Uiso 1 1 calc R . .
C29 C -0.05106(12) 0.29871(8) 0.24144(12) 0.0242(4) Uani 1 1 d . . .
H29A H -0.0979 0.3072 0.1992 0.029 Uiso 1 1 calc R . .
C30 C -0.03108(11) 0.24805(7) 0.25750(10) 0.0175(4) Uani 1 1 d . . .
C31 C -0.08490(11) 0.20820(8) 0.20734(10) 0.0193(4) Uani 1 1 d . . .
H31A H -0.0608 0.1746 0.2265 0.023 Uiso 1 1 calc R . .
C32 C -0.08803(13) 0.21332(9) 0.12139(11) 0.0277(4) Uani 1 1 d . . .
H32A H -0.0329 0.2120 0.1178 0.042 Uiso 1 1 calc R . .
H32B H -0.1130 0.2456 0.1006 0.042 Uiso 1 1 calc R . .
H32C H -0.1202 0.1857 0.0907 0.042 Uiso 1 1 calc R . .
C33 C -0.16994(12) 0.20971(9) 0.21517(13) 0.0299(5) Uani 1 1 d . . .
H33A H -0.1665 0.2060 0.2706 0.045 Uiso 1 1 calc R . .
H33B H -0.2023 0.1821 0.1847 0.045 Uiso 1 1 calc R . .
H33C H -0.1956 0.2419 0.1953 0.045 Uiso 1 1 calc R . .
C34 C 0.15343(12) 0.26265(8) 0.44039(11) 0.0223(4) Uani 1 1 d . . .
H34A H 0.1458 0.2275 0.4568 0.027 Uiso 1 1 calc R . .
C35 C 0.23248(13) 0.26382(10) 0.42213(13) 0.0364(5) Uani 1 1 d . . .
H35A H 0.2291 0.2413 0.3779 0.055 Uiso 1 1 calc R . .
H35B H 0.2764 0.2527 0.4683 0.055 Uiso 1 1 calc R . .
H35C H 0.2433 0.2982 0.4084 0.055 Uiso 1 1 calc R . .
C36 C 0.15689(15) 0.29723(10) 0.50986(13) 0.0371(6) Uani 1 1 d . . .
H36A H 0.1054 0.2954 0.5214 0.056 Uiso 1 1 calc R . .
H36B H 0.1664 0.3319 0.4965 0.056 Uiso 1 1 calc R . .
H36C H 0.2011 0.2865 0.5561 0.056 Uiso 1 1 calc R . .
C37 C 0.18887(10) 0.13160(7) 0.43055(10) 0.0154(3) Uani 1 1 d . . .
H37A H 0.2419 0.1229 0.4626 0.018 Uiso 1 1 calc R . .
C38 C 0.12327(10) 0.13663(7) 0.45378(10) 0.0136(3) Uani 1 1 d . . .
C39 C 0.12416(11) 0.12970(7) 0.53618(10) 0.0158(3) Uani 1 1 d . . .
C40 C 0.18585(12) 0.15269(8) 0.59601(11) 0.0218(4) Uani 1 1 d . . .
H40A H 0.2237 0.1738 0.5826 0.026 Uiso 1 1 calc R . .
C41 C 0.19272(13) 0.14531(9) 0.67428(12) 0.0292(5) Uani 1 1 d . . .
H41A H 0.2351 0.1613 0.7140 0.035 Uiso 1 1 calc R . .
C42 C 0.13813(14) 0.11481(8) 0.69480(12) 0.0293(5) Uani 1 1 d . . .
H42A H 0.1431 0.1095 0.7486 0.035 Uiso 1 1 calc R . .
C43 C 0.07629(13) 0.09215(8) 0.63667(11) 0.0251(4) Uani 1 1 d . . .
H43A H 0.0384 0.0714 0.6506 0.030 Uiso 1 1 calc R . .
C44 C 0.06903(12) 0.09948(7) 0.55795(11) 0.0209(4) Uani 1 1 d . . .
H44A H 0.0261 0.0838 0.5185 0.025 Uiso 1 1 calc R . .
C45 C 0.34756(10) 0.18471(6) 0.17938(9) 0.0116(3) Uani 1 1 d . . .
C46 C 0.37985(10) 0.13199(7) 0.21243(9) 0.0121(3) Uani 1 1 d . . .
C47 C 0.46453(10) 0.12715(7) 0.21365(10) 0.0150(3) Uani 1 1 d . . .
C48 C 0.48751(10) 0.17589(7) 0.19566(10) 0.0148(3) Uani 1 1 d . . .
C49 C 0.42352(10) 0.21087(7) 0.17577(10) 0.0133(3) Uani 1 1 d . . .
C50 C 0.43829(11) 0.25887(7) 0.15638(10) 0.0172(4) Uani 1 1 d . . .
H50A H 0.3961 0.2832 0.1428 0.021 Uiso 1 1 calc R . .
C51 C 0.51768(12) 0.27181(8) 0.15686(11) 0.0218(4) Uani 1 1 d . . .
H51A H 0.5280 0.3051 0.1433 0.026 Uiso 1 1 calc R . .
C52 C 0.57992(11) 0.23769(8) 0.17629(11) 0.0236(4) Uani 1 1 d . . .
H52A H 0.6324 0.2477 0.1763 0.028 Uiso 1 1 calc R . .
C53 C 0.56658(11) 0.18766(8) 0.19640(11) 0.0195(4) Uani 1 1 d . . .
C54 C 0.62320(11) 0.14761(9) 0.21576(12) 0.0258(4) Uani 1 1 d . . .
H54A H 0.6779 0.1537 0.2186 0.031 Uiso 1 1 calc R . .
C55 C 0.60017(12) 0.10011(8) 0.23053(12) 0.0257(4) Uani 1 1 d . . .
H55A H 0.6393 0.0739 0.2418 0.031 Uiso 1 1 calc R . .
C56 C 0.52049(11) 0.08885(8) 0.22956(11) 0.0200(4) Uani 1 1 d . . .
H56A H 0.5059 0.0557 0.2396 0.024 Uiso 1 1 calc R . .
C57 C 0.35392(11) 0.05265(7) 0.25984(11) 0.0163(3) Uani 1 1 d . . .
C58 C 0.31999(12) 0.01484(7) 0.20460(11) 0.0216(4) Uani 1 1 d . . .
C59 C 0.34326(13) -0.03469(8) 0.22424(13) 0.0274(4) Uani 1 1 d . . .
H59A H 0.3217 -0.0607 0.1872 0.033 Uiso 1 1 calc R . .
C60 C 0.39715(13) -0.04679(8) 0.29654(14) 0.0282(5) Uani 1 1 d . . .
H60A H 0.4135 -0.0807 0.3086 0.034 Uiso 1 1 calc R . .
C61 C 0.42710(12) -0.00938(8) 0.35116(13) 0.0272(4) Uani 1 1 d . . .
H61A H 0.4629 -0.0181 0.4014 0.033 Uiso 1 1 calc R . .
C62 C 0.40617(11) 0.04105(7) 0.33462(11) 0.0208(4) Uani 1 1 d . . .
C63 C 0.43758(13) 0.08072(8) 0.39770(12) 0.0276(5) Uani 1 1 d . . .
H63A H 0.4207 0.1144 0.3733 0.033 Uiso 1 1 calc R . .
C64 C 0.39894(14) 0.07331(9) 0.46254(13) 0.0338(5) Uani 1 1 d . . .
H64A H 0.3399 0.0742 0.4398 0.051 Uiso 1 1 calc R . .
H64B H 0.4165 0.1003 0.5015 0.051 Uiso 1 1 calc R . .
H64C H 0.4156 0.0407 0.4881 0.051 Uiso 1 1 calc R . .
C65 C 0.53024(14) 0.08030(10) 0.43179(13) 0.0369(6) Uani 1 1 d . . .
H65A H 0.5540 0.0855 0.3894 0.055 Uiso 1 1 calc R . .
H65B H 0.5481 0.0478 0.4572 0.055 Uiso 1 1 calc R . .
H65C H 0.5478 0.1073 0.4706 0.055 Uiso 1 1 calc R . .
C66 C 0.26050(16) 0.02786(8) 0.12501(12) 0.0340(5) Uani 1 1 d . . .
H66A H 0.2426 0.0633 0.1282 0.041 Uiso 1 1 calc R . .
C67 C 0.18495(16) -0.00492(11) 0.10381(15) 0.0435(6) Uani 1 1 d . . .
H67A H 0.1599 -0.0030 0.1458 0.065 Uiso 1 1 calc R . .
H67B H 0.1998 -0.0399 0.0975 0.065 Uiso 1 1 calc R . .
H67C H 0.1465 0.0070 0.0545 0.065 Uiso 1 1 calc R . .
C68 C 0.2993(2) 0.02624(18) 0.06152(17) 0.0852(14) Uani 1 1 d . . .
H68A H 0.3473 0.0479 0.0759 0.128 Uiso 1 1 calc R . .
H68B H 0.2608 0.0381 0.0122 0.128 Uiso 1 1 calc R . .
H68C H 0.3154 -0.0084 0.0548 0.128 Uiso 1 1 calc R . .
C69 C 0.32204(10) 0.25492(7) 0.26329(10) 0.0138(3) Uani 1 1 d . . .
C70 C 0.26918(11) 0.29425(7) 0.22655(10) 0.0163(3) Uani 1 1 d . . .
C71 C 0.28030(12) 0.34213(7) 0.26013(12) 0.0230(4) Uani 1 1 d . . .
H71A H 0.2439 0.3684 0.2363 0.028 Uiso 1 1 calc R . .
C72 C 0.34359(13) 0.35192(8) 0.32765(13) 0.0267(4) Uani 1 1 d . . .
H72A H 0.3500 0.3845 0.3504 0.032 Uiso 1 1 calc R . .
C73 C 0.39744(12) 0.31408(8) 0.36179(12) 0.0241(4) Uani 1 1 d . . .
H73A H 0.4417 0.3212 0.4074 0.029 Uiso 1 1 calc R . .
C74 C 0.38815(11) 0.26559(7) 0.33069(10) 0.0170(4) Uani 1 1 d . . .
C75 C 0.44817(11) 0.22530(8) 0.37097(11) 0.0199(4) Uani 1 1 d . . .
H75A H 0.4365 0.1947 0.3368 0.024 Uiso 1 1 calc R . .
C76 C 0.43784(14) 0.21099(9) 0.45010(12) 0.0295(5) Uani 1 1 d . . .
H76A H 0.4769 0.1847 0.4749 0.044 Uiso 1 1 calc R . .
H76B H 0.3827 0.1985 0.4417 0.044 Uiso 1 1 calc R . .
H76C H 0.4473 0.2406 0.4843 0.044 Uiso 1 1 calc R . .
C77 C 0.53560(12) 0.24109(10) 0.38165(14) 0.0328(5) Uani 1 1 d . . .
H77A H 0.5724 0.2140 0.4077 0.049 Uiso 1 1 calc R . .
H77B H 0.5483 0.2716 0.4139 0.049 Uiso 1 1 calc R . .
H77C H 0.5421 0.2478 0.3301 0.049 Uiso 1 1 calc R . .
C78 C 0.20051(11) 0.28558(7) 0.15114(11) 0.0202(4) Uani 1 1 d . . .
H78A H 0.2108 0.2528 0.1284 0.024 Uiso 1 1 calc R . .
C79 C 0.12023(14) 0.28164(13) 0.16550(15) 0.0492(7) Uani 1 1 d . . .
H79A H 0.1228 0.2552 0.2044 0.074 Uiso 1 1 calc R . .
H79B H 0.0782 0.2733 0.1162 0.074 Uiso 1 1 calc R . .
H79C H 0.1072 0.3139 0.1853 0.074 Uiso 1 1 calc R . .
C80 C 0.19666(15) 0.32671(11) 0.08996(14) 0.0422(6) Uani 1 1 d . . .
H80A H 0.1517 0.3197 0.0422 0.063 Uiso 1 1 calc R . .
H80B H 0.2476 0.3272 0.0773 0.063 Uiso 1 1 calc R . .
H80C H 0.1882 0.3595 0.1113 0.063 Uiso 1 1 calc R . .
C81 C 0.21142(10) 0.15575(7) 0.10690(10) 0.0138(3) Uani 1 1 d . . .
H81A H 0.1645 0.1457 0.0659 0.017 Uiso 1 1 calc R . .
C82 C 0.28100(10) 0.17258(6) 0.09874(10) 0.0123(3) Uani 1 1 d . . .
C83 C 0.29755(10) 0.17643(7) 0.02249(10) 0.0152(3) Uani 1 1 d . . .
C84 C 0.23763(11) 0.19610(8) -0.04233(10) 0.0200(4) Uani 1 1 d . . .
H84A H 0.1877 0.2069 -0.0364 0.024 Uiso 1 1 calc R . .
C85 C 0.24972(12) 0.20012(9) -0.11509(11) 0.0269(4) Uani 1 1 d . . .
H85A H 0.2079 0.2131 -0.1587 0.032 Uiso 1 1 calc R . .
C86 C 0.32246(13) 0.18534(9) -0.12422(11) 0.0273(5) Uani 1 1 d . . .
H86A H 0.3314 0.1890 -0.1737 0.033 Uiso 1 1 calc R . .
C87 C 0.38227(12) 0.16522(8) -0.06117(11) 0.0245(4) Uani 1 1 d . . .
H87A H 0.4320 0.1546 -0.0676 0.029 Uiso 1 1 calc R . .
C88 C 0.36998(11) 0.16048(7) 0.01153(10) 0.0190(4) Uani 1 1 d . . .
H88A H 0.4112 0.1462 0.0543 0.023 Uiso 1 1 calc R . .
C1S C 0.5676(3) 0.05421(19) 0.0482(2) 0.0741(14) Uani 0.76 1 d PD A 1
H1SA H 0.5250 0.0797 0.0404 0.111 Uiso 0.76 1 calc PR A 1
H1SB H 0.5617 0.0370 -0.0016 0.111 Uiso 0.76 1 calc PR A 1
H1SC H 0.6207 0.0705 0.0667 0.111 Uiso 0.76 1 calc PR A 1
O1S O 0.56069(17) 0.01887(11) 0.10481(16) 0.0569(7) Uani 0.76 1 d PD A 1
C2S C 0.6258(3) -0.01437(17) 0.1258(3) 0.0565(10) Uani 0.76 1 d PD A 1
H2SA H 0.6772 0.0048 0.1409 0.068 Uiso 0.76 1 calc PR A 1
H2SB H 0.6245 -0.0358 0.0801 0.068 Uiso 0.76 1 calc PR A 1
C3S C 0.6224(3) -0.04684(14) 0.1929(3) 0.0526(10) Uani 0.76 1 d P A 1
H3SA H 0.5678 -0.0618 0.1811 0.063 Uiso 0.76 1 calc PR A 1
H3SB H 0.6621 -0.0746 0.2002 0.063 Uiso 0.76 1 calc PR A 1
O2S O 0.64037(13) -0.01762(9) 0.26339(14) 0.0399(5) Uani 0.76 1 d P A 1
C4S C 0.6388(2) -0.04540(14) 0.3302(3) 0.0452(9) Uani 0.76 1 d P A 1
H4SA H 0.6511 -0.0230 0.3759 0.068 Uiso 0.76 1 calc PR A 1
H4SB H 0.6793 -0.0723 0.3402 0.068 Uiso 0.76 1 calc PR A 1
H4SC H 0.5849 -0.0601 0.3209 0.068 Uiso 0.76 1 calc PR A 1
O2S' O 0.6458(5) -0.0131(3) 0.3406(5) 0.0443(18) Uiso 0.24 1 d P B 2
O1S' O 0.6613(5) -0.0191(4) 0.1843(5) 0.053(2) Uiso 0.24 1 d P B 2
C2S' C 0.6593(6) -0.0594(4) 0.2285(6) 0.032(2) Uiso 0.24 1 d P B 2
H2SC H 0.7150 -0.0693 0.2596 0.039 Uiso 0.24 1 calc PR B 2
H2SD H 0.6335 -0.0881 0.1947 0.039 Uiso 0.24 1 calc PR B 2
C3S' C 0.6125(8) -0.0456(5) 0.2808(8) 0.046(3) Uiso 0.24 1 d P B 2
H3SC H 0.5607 -0.0310 0.2480 0.055 Uiso 0.24 1 calc PR B 2
H3SD H 0.5994 -0.0770 0.3040 0.055 Uiso 0.24 1 calc PR B 2
C4S' C 0.7005(7) -0.0352(5) 0.4069(7) 0.048(3) Uiso 0.24 1 d P B 2
H4SD H 0.7163 -0.0105 0.4497 0.071 Uiso 0.24 1 calc PR B 2
H4SE H 0.7486 -0.0464 0.3941 0.071 Uiso 0.24 1 calc PR B 2
H4SF H 0.6748 -0.0642 0.4234 0.071 Uiso 0.24 1 calc PR B 2
C1S' C 0.7114(9) -0.0290(6) 0.1351(8) 0.062(3) Uiso 0.24 1 d P B 2
H1SD H 0.7130 0.0009 0.1036 0.094 Uiso 0.24 1 calc PR B 2
H1SE H 0.6888 -0.0573 0.1000 0.094 Uiso 0.24 1 calc PR B 2
H1SF H 0.7663 -0.0374 0.1681 0.094 Uiso 0.24 1 calc PR B 2
C6S C 0.6057(10) 0.0615(7) -0.0178(11) 0.046(4) Uiso 0.15 1 d PD C 3
H6SA H 0.6113 0.0943 -0.0406 0.068 Uiso 0.15 1 calc PR C 3
H6SB H 0.6493 0.0392 -0.0213 0.068 Uiso 0.15 1 calc PR C 3
H6SC H 0.6090 0.0659 0.0375 0.068 Uiso 0.15 1 calc PR C 3
O3S O 0.5324(11) 0.0408(7) -0.0582(11) 0.096(6) Uiso 0.15 1 d PD C 3
C7S C 0.5171(10) -0.0029(6) -0.0276(10) 0.039(4) Uiso 0.15 1 d PD . 3
H7SA H 0.5686 -0.0214 -0.0055 0.047 Uiso 0.15 1 calc PR . 3
H7SB H 0.4813 -0.0237 -0.0703 0.047 Uiso 0.15 1 calc PR . 3

loop_
_atom_site_aniso_label
_atom_site_aniso_U_11
_atom_site_aniso_U_22
_atom_site_aniso_U_33
_atom_site_aniso_U_23
_atom_site_aniso_U_13
_atom_site_aniso_U_12
Ga1 0.01072(9) 0.01543(10) 0.01201(9) 0.00066(7) 0.00461(7) -0.00052(7)
Ga2 0.01095(9) 0.01382(10) 0.01142(9) -0.00025(7) 0.00449(7) -0.00211(7)
N1 0.0128(7) 0.0150(8) 0.0122(7) 0.0019(5) 0.0059(5) 0.0004(5)
N2 0.0131(7) 0.0145(7) 0.0136(7) 0.0006(5) 0.0041(5) -0.0010(5)
N3 0.0123(6) 0.0126(7) 0.0123(6) -0.0023(5) 0.0056(5) -0.0019(5)
N4 0.0120(6) 0.0128(7) 0.0129(7) 0.0002(5) 0.0029(5) -0.0007(5)
C1 0.0112(7) 0.0148(9) 0.0121(7) 0.0016(6) 0.0047(6) 0.0003(6)
C2 0.0116(7) 0.0146(9) 0.0115(7) 0.0029(6) 0.0023(6) -0.0002(6)
C3 0.0123(8) 0.0213(10) 0.0130(8) 0.0023(7) 0.0033(6) -0.0033(7)
C4 0.0124(8) 0.0220(10) 0.0114(7) 0.0029(7) 0.0032(6) 0.0002(7)
C5 0.0123(8) 0.0191(9) 0.0110(7) 0.0032(6) 0.0041(6) 0.0023(6)
C6 0.0182(9) 0.0212(10) 0.0154(8) 0.0022(7) 0.0059(7) 0.0010(7)
C7 0.0224(9) 0.0303(11) 0.0171(9) 0.0015(8) 0.0106(7) 0.0076(8)
C8 0.0150(8) 0.0393(12) 0.0185(9) 0.0032(8) 0.0088(7) 0.0042(8)
C9 0.0141(8) 0.0319(11) 0.0144(8) 0.0054(7) 0.0051(7) 0.0003(7)
C10 0.0120(8) 0.0458(14) 0.0202(9) 0.0017(9) 0.0055(7) -0.0077(8)
C11 0.0197(9) 0.0373(13) 0.0234(10) -0.0040(8) 0.0065(8) -0.0150(9)
C12 0.0185(9) 0.0251(10) 0.0175(9) -0.0022(7) 0.0065(7) -0.0069(7)
C13 0.0164(8) 0.0173(9) 0.0193(8) -0.0038(7) 0.0102(7) -0.0043(7)
C14 0.0221(9) 0.0196(10) 0.0231(9) -0.0006(7) 0.0125(8) -0.0001(7)
C15 0.0332(11) 0.0173(10) 0.0351(11) -0.0004(8) 0.0190(9) 0.0007(8)
C16 0.0376(12) 0.0205(11) 0.0367(12) -0.0119(9) 0.0183(10) -0.0082(9)
C17 0.0288(11) 0.0287(12) 0.0235(10) -0.0097(8) 0.0095(8) -0.0071(9)
C18 0.0205(9) 0.0235(10) 0.0193(9) -0.0053(7) 0.0082(7) -0.0058(7)
C19 0.0268(10) 0.0274(11) 0.0173(9) -0.0036(8) 0.0020(8) -0.0030(8)
C20 0.0398(13) 0.0402(14) 0.0250(11) 0.0025(9) 0.0101(9) -0.0042(10)
C21 0.0266(11) 0.0414(14) 0.0292(11) -0.0016(10) 0.0034(9) 0.0014(10)
C22 0.0251(10) 0.0191(10) 0.0260(10) 0.0032(8) 0.0077(8) 0.0042(8)
C23 0.0268(11) 0.0311(13) 0.0535(15) -0.0030(11) 0.0101(10) 0.0058(9)
C24 0.0350(13) 0.077(2) 0.0263(12) 0.0134(12) 0.0097(10) 0.0110(13)
C25 0.0148(8) 0.0160(9) 0.0136(8) 0.0022(6) 0.0084(6) 0.0014(6)
C26 0.0215(9) 0.0183(9) 0.0164(8) 0.0008(7) 0.0091(7) 0.0006(7)
C27 0.0329(11) 0.0166(10) 0.0277(10) -0.0015(8) 0.0157(9) -0.0005(8)
C28 0.0349(11) 0.0194(11) 0.0359(12) 0.0087(8) 0.0199(9) 0.0106(9)
C29 0.0208(9) 0.0263(11) 0.0281(10) 0.0111(8) 0.0113(8) 0.0098(8)
C30 0.0139(8) 0.0239(10) 0.0166(8) 0.0055(7) 0.0077(7) 0.0038(7)
C31 0.0142(8) 0.0260(10) 0.0161(8) 0.0056(7) 0.0022(7) 0.0006(7)
C32 0.0259(10) 0.0388(13) 0.0175(9) 0.0059(8) 0.0055(8) 0.0004(9)
C33 0.0167(9) 0.0460(14) 0.0260(10) 0.0075(9) 0.0054(8) -0.0012(9)
C34 0.0270(10) 0.0195(10) 0.0178(9) -0.0021(7) 0.0030(7) -0.0041(8)
C35 0.0253(11) 0.0563(16) 0.0258(11) -0.0028(10) 0.0053(9) -0.0024(10)
C36 0.0444(14) 0.0435(15) 0.0226(11) -0.0110(10) 0.0089(10) -0.0081(11)
C37 0.0128(8) 0.0182(9) 0.0136(8) 0.0018(6) 0.0018(6) 0.0004(6)
C38 0.0149(8) 0.0134(9) 0.0110(7) 0.0007(6) 0.0019(6) 0.0002(6)
C39 0.0176(8) 0.0158(9) 0.0135(8) 0.0011(6) 0.0043(6) 0.0055(7)
C40 0.0220(9) 0.0264(11) 0.0152(8) -0.0020(7) 0.0033(7) 0.0014(8)
C41 0.0322(11) 0.0371(13) 0.0149(9) -0.0056(8) 0.0023(8) 0.0051(9)
C42 0.0434(13) 0.0318(12) 0.0143(9) 0.0058(8) 0.0114(8) 0.0155(10)
C43 0.0354(11) 0.0233(11) 0.0207(9) 0.0076(8) 0.0147(8) 0.0071(8)
C44 0.0240(9) 0.0217(10) 0.0172(9) 0.0040(7) 0.0067(7) 0.0026(8)
C45 0.0115(7) 0.0129(8) 0.0111(7) -0.0002(6) 0.0047(6) -0.0003(6)
C46 0.0120(7) 0.0140(8) 0.0091(7) -0.0010(6) 0.0014(6) -0.0008(6)
C47 0.0127(8) 0.0197(9) 0.0132(8) 0.0002(6) 0.0046(6) -0.0001(7)
C48 0.0117(8) 0.0202(9) 0.0126(8) -0.0008(6) 0.0038(6) -0.0015(6)
C49 0.0121(8) 0.0167(9) 0.0116(7) -0.0013(6) 0.0043(6) -0.0029(6)
C50 0.0180(8) 0.0185(9) 0.0158(8) 0.0007(7) 0.0064(7) -0.0029(7)
C51 0.0217(9) 0.0218(10) 0.0237(9) 0.0004(7) 0.0095(8) -0.0093(8)
C52 0.0165(9) 0.0317(11) 0.0240(10) -0.0007(8) 0.0085(7) -0.0091(8)
C53 0.0127(8) 0.0269(11) 0.0190(9) -0.0003(7) 0.0049(7) -0.0019(7)
C54 0.0108(8) 0.0391(13) 0.0288(10) 0.0032(9) 0.0079(7) 0.0014(8)
C55 0.0157(9) 0.0319(12) 0.0299(10) 0.0043(9) 0.0078(8) 0.0085(8)
C56 0.0177(9) 0.0208(10) 0.0221(9) 0.0031(7) 0.0072(7) 0.0033(7)
C57 0.0161(8) 0.0139(9) 0.0209(9) 0.0028(7) 0.0085(7) 0.0002(7)
C58 0.0295(10) 0.0151(9) 0.0225(9) 0.0008(7) 0.0114(8) -0.0017(8)
C59 0.0365(12) 0.0162(10) 0.0338(11) -0.0010(8) 0.0173(9) -0.0012(8)
C60 0.0268(10) 0.0160(10) 0.0460(13) 0.0085(9) 0.0172(9) 0.0050(8)
C61 0.0220(10) 0.0240(11) 0.0339(11) 0.0131(9) 0.0059(8) 0.0054(8)
C62 0.0174(9) 0.0184(10) 0.0250(9) 0.0057(7) 0.0042(7) 0.0009(7)
C63 0.0303(11) 0.0219(11) 0.0222(10) 0.0071(8) -0.0040(8) 0.0002(8)
C64 0.0309(11) 0.0352(13) 0.0299(11) 0.0004(9) 0.0015(9) 0.0082(10)
C65 0.0326(12) 0.0466(15) 0.0249(11) 0.0046(10) -0.0005(9) -0.0127(10)
C66 0.0558(15) 0.0158(11) 0.0221(10) -0.0012(8) 0.0001(10) -0.0074(10)
C67 0.0389(14) 0.0569(18) 0.0308(13) 0.0037(11) 0.0050(10) -0.0002(12)
C68 0.079(2) 0.146(4) 0.0289(15) 0.0073(19) 0.0154(15) -0.058(3)
C69 0.0144(8) 0.0145(9) 0.0139(8) -0.0007(6) 0.0063(6) -0.0029(6)
C70 0.0190(9) 0.0162(9) 0.0156(8) 0.0009(7) 0.0083(7) 0.0000(7)
C71 0.0291(10) 0.0147(9) 0.0280(10) 0.0009(7) 0.0130(8) 0.0019(8)
C72 0.0342(11) 0.0168(10) 0.0319(11) -0.0094(8) 0.0145(9) -0.0066(8)
C73 0.0229(10) 0.0235(11) 0.0258(10) -0.0093(8) 0.0076(8) -0.0076(8)
C74 0.0160(8) 0.0195(9) 0.0164(8) -0.0037(7) 0.0063(7) -0.0031(7)
C75 0.0169(9) 0.0243(10) 0.0158(8) -0.0047(7) 0.0010(7) -0.0004(7)
C76 0.0337(11) 0.0341(13) 0.0192(9) -0.0006(8) 0.0061(8) 0.0049(9)
C77 0.0167(9) 0.0450(14) 0.0329(12) -0.0054(10) 0.0020(8) -0.0015(9)
C78 0.0233(9) 0.0169(9) 0.0183(9) 0.0008(7) 0.0034(7) 0.0051(7)
C79 0.0244(12) 0.092(2) 0.0307(12) 0.0048(13) 0.0072(10) -0.0167(13)
C80 0.0358(13) 0.0588(18) 0.0279(12) 0.0177(11) 0.0038(10) -0.0065(12)
C81 0.0128(7) 0.0158(9) 0.0120(7) -0.0005(6) 0.0024(6) -0.0010(6)
C82 0.0122(7) 0.0123(8) 0.0118(7) 0.0000(6) 0.0031(6) 0.0017(6)
C83 0.0158(8) 0.0168(9) 0.0132(8) -0.0017(6) 0.0050(6) -0.0041(7)
C84 0.0160(8) 0.0279(11) 0.0150(8) 0.0019(7) 0.0033(7) -0.0029(7)
C85 0.0252(10) 0.0402(13) 0.0122(8) 0.0039(8) 0.0014(7) -0.0054(9)
C86 0.0297(11) 0.0417(13) 0.0127(8) -0.0043(8) 0.0096(8) -0.0111(9)
C87 0.0232(10) 0.0346(12) 0.0194(9) -0.0087(8) 0.0119(8) -0.0062(8)
C88 0.0175(9) 0.0245(10) 0.0149(8) -0.0029(7) 0.0052(7) -0.0014(7)
C1S 0.105(4) 0.080(3) 0.034(2) 0.006(2) 0.017(2) 0.023(3)
O1S 0.0625(17) 0.0592(18) 0.0491(16) -0.0104(13) 0.0177(13) 0.0070(14)
C2S 0.057(2) 0.063(3) 0.057(2) 0.002(2) 0.029(2) 0.018(2)
C3S 0.076(3) 0.0266(19) 0.066(3) -0.0051(18) 0.038(2) -0.0135(19)
O2S 0.0332(12) 0.0290(12) 0.0536(15) 0.0036(10) 0.0077(10) -0.0068(9)
C4S 0.051(2) 0.031(2) 0.063(3) 0.0023(17) 0.031(2) -0.0083(16)

loop_
_atom_type_symbol
_atom_type_description
_atom_type_scat_dispersion_real
_atom_type_scat_dispersion_imag
_atom_type_scat_source
C C 0.0033 0.0016 'International Tables Vol C Tables 4.2.6.8 and 6.1.1.4'
H H 0.0000 0.0000 'International Tables Vol C Tables 4.2.6.8 and 6.1.1.4'
N N 0.0061 0.0033 'International Tables Vol C Tables 4.2.6.8 and 6.1.1.4'
O O 0.0106 0.0060 'International Tables Vol C Tables 4.2.6.8 and 6.1.1.4'
Ga Ga 0.2307 1.6083 'International Tables Vol C Tables 4.2.6.8 and 6.1.1.4'

loop_
_geom_angle_atom_site_label_1
_geom_angle_atom_site_label_2
_geom_angle_atom_site_label_3
_geom_angle
_geom_angle_site_symmetry_1
_geom_angle_site_symmetry_3
N1 Ga1 C37 88.42(7) . .
N1 Ga1 N2 81.73(6) . .
C37 Ga1 N2 89.55(6) . .
N1 Ga1 Ga2 129.53(4) . .
C37 Ga1 Ga2 133.71(5) . .
N2 Ga1 Ga2 117.76(4) . .
N3 Ga2 C81 88.77(6) . .
N3 Ga2 N4 80.48(6) . .
C81 Ga2 N4 87.28(6) . .
N3 Ga2 Ga1 121.40(4) . .
C81 Ga2 Ga1 143.53(5) . .
N4 Ga2 Ga1 115.58(4) . .
C25 N1 C1 122.32(13) . .
C25 N1 Ga1 136.84(11) . .
C1 N1 Ga1 97.31(10) . .
C2 N2 C13 120.44(15) . .
C2 N2 Ga1 102.47(11) . .
C13 N2 Ga1 137.07(11) . .
C69 N3 C45 121.63(13) . .
C69 N3 Ga2 136.01(11) . .
C45 N3 Ga2 99.09(10) . .
C46 N4 C57 120.56(15) . .
C46 N4 Ga2 101.46(11) . .
C57 N4 Ga2 137.91(11) . .
N1 C1 C5 118.12(14) . .
N1 C1 C2 103.59(13) . .
C5 C1 C2 102.13(13) . .
N1 C1 C38 109.36(13) . .
C5 C1 C38 116.18(13) . .
C2 C1 C38 105.50(13) . .
N2 C2 C3 133.16(17) . .
N2 C2 C1 117.21(15) . .
C3 C2 C1 109.48(14) . .
C12 C3 C4 119.75(16) . .
C12 C3 C2 134.49(17) . .
C4 C3 C2 105.67(15) . .
C9 C4 C3 122.77(17) . .
C9 C4 C5 123.58(17) . .
C3 C4 C5 113.65(15) . .
C6 C5 C4 118.60(16) . .
C6 C5 C1 132.90(17) . .
C4 C5 C1 108.46(15) . .
C5 C6 C7 118.99(18) . .
C5 C6 H6A 120.5 . .
C7 C6 H6A 120.5 . .
C8 C7 C6 122.15(18) . .
C8 C7 H7A 118.9 . .
C6 C7 H7A 118.9 . .
C7 C8 C9 120.44(17) . .
C7 C8 H8A 119.8 . .
C9 C8 H8A 119.8 . .
C4 C9 C10 116.10(18) . .
C4 C9 C8 116.23(18) . .
C10 C9 C8 127.67(17) . .
C11 C10 C9 121.14(17) . .
C11 C10 H10A 119.4 . .
C9 C10 H10A 119.4 . .
C10 C11 C12 122.13(19) . .
C10 C11 H11A 118.9 . .
C12 C11 H11A 118.9 . .
C3 C12 C11 118.12(18) . .
C3 C12 H12A 120.9 . .
C11 C12 H12A 120.9 . .
C18 C13 C14 121.81(17) . .
C18 C13 N2 120.54(17) . .
C14 C13 N2 117.64(16) . .
C15 C14 C13 117.94(18) . .
C15 C14 C22 121.12(18) . .
C13 C14 C22 120.92(17) . .
C16 C15 C14 121.2(2) . .
C16 C15 H15A 119.4 . .
C14 C15 H15A 119.4 . .
C17 C16 C15 119.93(19) . .
C17 C16 H16A 120.0 . .
C15 C16 H16A 120.0 . .
C16 C17 C18 121.52(19) . .
C16 C17 H17A 119.2 . .
C18 C17 H17A 119.2 . .
C17 C18 C13 117.40(19) . .
C17 C18 C19 119.68(17) . .
C13 C18 C19 122.92(17) . .
C18 C19 C20 110.62(18) . .
C18 C19 C21 111.49(18) . .
C20 C19 C21 110.64(17) . .
C18 C19 H19A 108.0 . .
C20 C19 H19A 108.0 . .
C21 C19 H19A 108.0 . .
C19 C20 H20A 109.5 . .
C19 C20 H20B 109.5 . .
H20A C20 H20B 109.5 . .
C19 C20 H20C 109.5 . .
H20A C20 H20C 109.5 . .
H20B C20 H20C 109.5 . .
C19 C21 H21A 109.5 . .
C19 C21 H21B 109.5 . .
H21A C21 H21B 109.5 . .
C19 C21 H21C 109.5 . .
H21A C21 H21C 109.5 . .
H21B C21 H21C 109.5 . .
C14 C22 C23 112.54(18) . .
C14 C22 C24 111.48(18) . .
C23 C22 C24 110.60(19) . .
C14 C22 H22A 107.3 . .
C23 C22 H22A 107.3 . .
C24 C22 H22A 107.3 . .
C22 C23 H23A 109.5 . .
C22 C23 H23B 109.5 . .
H23A C23 H23B 109.5 . .
C22 C23 H23C 109.5 . .
H23A C23 H23C 109.5 . .
H23B C23 H23C 109.5 . .
C22 C24 H24A 109.5 . .
C22 C24 H24B 109.5 . .
H24A C24 H24B 109.5 . .
C22 C24 H24C 109.5 . .
H24A C24 H24C 109.5 . .
H24B C24 H24C 109.5 . .
C26 C25 C30 118.69(17) . .
C26 C25 N1 122.30(15) . .
C30 C25 N1 118.94(16) . .
C27 C26 C25 119.77(17) . .
C27 C26 C34 119.29(18) . .
C25 C26 C34 120.94(17) . .
C28 C27 C26 121.1(2) . .
C28 C27 H27A 119.5 . .
C26 C27 H27A 119.5 . .
C29 C28 C27 119.41(19) . .
C29 C28 H28A 120.3 . .
C27 C28 H28A 120.3 . .
C28 C29 C30 121.45(19) . .
C28 C29 H29A 119.3 . .
C30 C29 H29A 119.3 . .
C29 C30 C25 119.27(18) . .
C29 C30 C31 119.01(17) . .
C25 C30 C31 121.72(17) . .
C30 C31 C33 111.40(17) . .
C30 C31 C32 110.95(16) . .
C33 C31 C32 110.94(15) . .
C30 C31 H31A 107.8 . .
C33 C31 H31A 107.8 . .
C32 C31 H31A 107.8 . .
C31 C32 H32A 109.5 . .
C31 C32 H32B 109.5 . .
H32A C32 H32B 109.5 . .
C31 C32 H32C 109.5 . .
H32A C32 H32C 109.5 . .
H32B C32 H32C 109.5 . .
C31 C33 H33A 109.5 . .
C31 C33 H33B 109.5 . .
H33A C33 H33B 109.5 . .
C31 C33 H33C 109.5 . .
H33A C33 H33C 109.5 . .
H33B C33 H33C 109.5 . .
C35 C34 C26 111.33(16) . .
C35 C34 C36 110.79(18) . .
C26 C34 C36 112.70(18) . .
C35 C34 H34A 107.2 . .
C26 C34 H34A 107.2 . .
C36 C34 H34A 107.2 . .
C34 C35 H35A 109.5 . .
C34 C35 H35B 109.5 . .
H35A C35 H35B 109.5 . .
C34 C35 H35C 109.5 . .
H35A C35 H35C 109.5 . .
H35B C35 H35C 109.5 . .
C34 C36 H36A 109.5 . .
C34 C36 H36B 109.5 . .
H36A C36 H36B 109.5 . .
C34 C36 H36C 109.5 . .
H36A C36 H36C 109.5 . .
H36B C36 H36C 109.5 . .
C38 C37 Ga1 106.64(12) . .
C38 C37 H37A 126.7 . .
Ga1 C37 H37A 126.7 . .
C37 C38 C39 123.48(15) . .
C37 C38 C1 113.34(14) . .
C39 C38 C1 123.17(14) . .
C44 C39 C40 117.84(17) . .
C44 C39 C38 123.65(16) . .
C40 C39 C38 118.44(17) . .
C41 C40 C39 121.21(19) . .
C41 C40 H40A 119.4 . .
C39 C40 H40A 119.4 . .
C40 C41 C42 120.2(2) . .
C40 C41 H41A 119.9 . .
C42 C41 H41A 119.9 . .
C43 C42 C41 119.57(18) . .
C43 C42 H42A 120.2 . .
C41 C42 H42A 120.2 . .
C42 C43 C44 120.5(2) . .
C42 C43 H43A 119.7 . .
C44 C43 H43A 119.7 . .
C43 C44 C39 120.70(19) . .
C43 C44 H44A 119.7 . .
C39 C44 H44A 119.7 . .
N3 C45 C49 117.10(14) . .
N3 C45 C46 104.85(13) . .
C49 C45 C46 102.36(13) . .
N3 C45 C82 109.51(13) . .
C49 C45 C82 117.18(13) . .
C46 C45 C82 103.82(13) . .
N4 C46 C47 133.81(16) . .
N4 C46 C45 117.07(14) . .
C47 C46 C45 108.97(14) . .
C56 C47 C48 119.40(16) . .
C56 C47 C46 135.06(17) . .
C48 C47 C46 105.50(15) . .
C53 C48 C49 123.26(17) . .
C53 C48 C47 122.92(17) . .
C49 C48 C47 113.81(15) . .
C50 C49 C48 118.99(16) . .
C50 C49 C45 132.50(16) . .
C48 C49 C45 108.49(15) . .
C49 C50 C51 118.91(17) . .
C49 C50 H50A 120.5 . .
C51 C50 H50A 120.5 . .
C52 C51 C50 122.01(18) . .
C52 C51 H51A 119.0 . .
C50 C51 H51A 119.0 . .
C51 C52 C53 120.47(17) . .
C51 C52 H52A 119.8 . .
C53 C52 H52A 119.8 . .
C48 C53 C52 116.36(17) . .
C48 C53 C54 115.94(18) . .
C52 C53 C54 127.69(17) . .
C55 C54 C53 121.00(17) . .
C55 C54 H54A 119.5 . .
C53 C54 H54A 119.5 . .
C54 C55 C56 122.39(18) . .
C54 C55 H55A 118.8 . .
C56 C55 H55A 118.8 . .
C47 C56 C55 118.26(18) . .
C47 C56 H56A 120.9 . .
C55 C56 H56A 120.9 . .
C62 C57 C58 121.44(17) . .
C62 C57 N4 121.46(16) . .
C58 C57 N4 117.10(16) . .
C59 C58 C57 118.31(18) . .
C59 C58 C66 120.89(18) . .
C57 C58 C66 120.80(17) . .
C60 C59 C58 121.2(2) . .
C60 C59 H59A 119.4 . .
C58 C59 H59A 119.4 . .
C61 C60 C59 119.61(19) . .
C61 C60 H60A 120.2 . .
C59 C60 H60A 120.2 . .
C60 C61 C62 121.74(19) . .
C60 C61 H61A 119.1 . .
C62 C61 H61A 119.1 . .
C61 C62 C57 117.61(19) . .
C61 C62 C63 119.96(18) . .
C57 C62 C63 122.39(17) . .
C62 C63 C64 109.61(18) . .
C62 C63 C65 112.41(19) . .
C64 C63 C65 110.65(17) . .
C62 C63 H63A 108.0 . .
C64 C63 H63A 108.0 . .
C65 C63 H63A 108.0 . .
C63 C64 H64A 109.5 . .
C63 C64 H64B 109.5 . .
H64A C64 H64B 109.5 . .
C63 C64 H64C 109.5 . .
H64A C64 H64C 109.5 . .
H64B C64 H64C 109.5 . .
C63 C65 H65A 109.5 . .
C63 C65 H65B 109.5 . .
H65A C65 H65B 109.5 . .
C63 C65 H65C 109.5 . .
H65A C65 H65C 109.5 . .
H65B C65 H65C 109.5 . .
C68 C66 C58 111.8(2) . .
C68 C66 C67 110.7(2) . .
C58 C66 C67 112.73(18) . .
C68 C66 H66A 107.1 . .
C58 C66 H66A 107.1 . .
C67 C66 H66A 107.1 . .
C66 C67 H67A 109.5 . .
C66 C67 H67B 109.5 . .
H67A C67 H67B 109.5 . .
C66 C67 H67C 109.5 . .
H67A C67 H67C 109.5 . .
H67B C67 H67C 109.5 . .
C66 C68 H68A 109.5 . .
C66 C68 H68B 109.5 . .
H68A C68 H68B 109.5 . .
C66 C68 H68C 109.5 . .
H68A C68 H68C 109.5 . .
H68B C68 H68C 109.5 . .
C74 C69 C70 119.21(16) . .
C74 C69 N3 119.52(16) . .
C70 C69 N3 121.25(15) . .
C71 C70 C69 119.46(17) . .
C71 C70 C78 119.18(17) . .
C69 C70 C78 121.36(16) . .
C72 C71 C70 120.96(19) . .
C72 C71 H71A 119.5 . .
C70 C71 H71A 119.5 . .
C73 C72 C71 119.69(19) . .
C73 C72 H72A 120.2 . .
C71 C72 H72A 120.2 . .
C72 C73 C74 121.25(18) . .
C72 C73 H73A 119.4 . .
C74 C73 H73A 119.4 . .
C73 C74 C69 119.31(18) . .
C73 C74 C75 119.17(16) . .
C69 C74 C75 121.50(16) . .
C74 C75 C76 110.82(16) . .
C74 C75 C77 112.10(17) . .
C76 C75 C77 110.52(16) . .
C74 C75 H75A 107.7 . .
C76 C75 H75A 107.7 . .
C77 C75 H75A 107.7 . .
C75 C76 H76A 109.5 . .
C75 C76 H76B 109.5 . .
H76A C76 H76B 109.5 . .
C75 C76 H76C 109.5 . .
H76A C76 H76C 109.5 . .
H76B C76 H76C 109.5 . .
C75 C77 H77A 109.5 . .
C75 C77 H77B 109.5 . .
H77A C77 H77B 109.5 . .
C75 C77 H77C 109.5 . .
H77A C77 H77C 109.5 . .
H77B C77 H77C 109.5 . .
C79 C78 C70 112.01(17) . .
C79 C78 C80 109.64(19) . .
C70 C78 C80 112.03(17) . .
C79 C78 H78A 107.7 . .
C70 C78 H78A 107.7 . .
C80 C78 H78A 107.6 . .
C78 C79 H79A 109.5 . .
C78 C79 H79B 109.5 . .
H79A C79 H79B 109.5 . .
C78 C79 H79C 109.5 . .
H79A C79 H79C 109.5 . .
H79B C79 H79C 109.5 . .
C78 C80 H80A 109.5 . .
C78 C80 H80B 109.5 . .
H80A C80 H80B 109.5 . .
C78 C80 H80C 109.5 . .
H80A C80 H80C 109.5 . .
H80B C80 H80C 109.5 . .
C82 C81 Ga2 106.80(12) . .
C82 C81 H81A 126.6 . .
Ga2 C81 H81A 126.6 . .
C81 C82 C83 124.30(15) . .
C81 C82 C45 113.48(14) . .
C83 C82 C45 122.09(14) . .
C84 C83 C88 117.87(16) . .
C84 C83 C82 118.84(16) . .
C88 C83 C82 123.28(16) . .
C85 C84 C83 121.17(18) . .
C85 C84 H84A 119.4 . .
C83 C84 H84A 119.4 . .
C86 C85 C84 120.05(18) . .
C86 C85 H85A 120.0 . .
C84 C85 H85A 120.0 . .
C85 C86 C87 119.80(18) . .
C85 C86 H86A 120.1 . .
C87 C86 H86A 120.1 . .
C86 C87 C88 120.30(19) . .
C86 C87 H87A 119.8 . .
C88 C87 H87A 119.8 . .
C87 C88 C83 120.77(18) . .
C87 C88 H88A 119.6 . .
C83 C88 H88A 119.6 . .
C2S O1S C1S 111.8(3) . .
O1S C2S C3S 110.5(3) . .
O1S C2S H2SA 109.5 . .
C3S C2S H2SA 109.5 . .
O1S C2S H2SB 109.5 . .
C3S C2S H2SB 109.5 . .
H2SA C2S H2SB 108.1 . .
O2S C3S C2S 110.1(3) . .
O2S C3S H3SA 109.6 . .
C2S C3S H3SA 109.6 . .
O2S C3S H3SB 109.6 . .
C2S C3S H3SB 109.6 . .
H3SA C3S H3SB 108.2 . .
C4S O2S C3S 114.0(3) . .
C4S' O2S' C3S' 114.4(10) . .
C2S' O1S' C1S' 110.2(10) . .
O1S' C2S' C3S' 107.3(10) . .
O1S' C2S' H2SC 110.2 . .
C3S' C2S' H2SC 110.2 . .
O1S' C2S' H2SD 110.3 . .
C3S' C2S' H2SD 110.3 . .
H2SC C2S' H2SD 108.5 . .
O2S' C3S' C2S' 118.6(11) . .
O2S' C3S' H3SC 107.7 . .
C2S' C3S' H3SC 107.7 . .
O2S' C3S' H3SD 107.7 . .
C2S' C3S' H3SD 107.6 . .
H3SC C3S' H3SD 107.1 . .
O2S' C4S' H4SD 109.5 . .
O2S' C4S' H4SE 109.5 . .
H4SD C4S' H4SE 109.5 . .
O2S' C4S' H4SF 109.5 . .
H4SD C4S' H4SF 109.5 . .
H4SE C4S' H4SF 109.5 . .
O1S' C1S' H1SD 109.5 . .
O1S' C1S' H1SE 109.5 . .
H1SD C1S' H1SE 109.5 . .
O1S' C1S' H1SF 109.5 . .
H1SD C1S' H1SF 109.5 . .
H1SE C1S' H1SF 109.5 . .
O3S C6S H6SA 109.4 . .
O3S C6S H6SB 109.4 . .
H6SA C6S H6SB 109.5 . .
O3S C6S H6SC 109.7 . .
H6SA C6S H6SC 109.5 . .
H6SB C6S H6SC 109.5 . .
C7S O3S C6S 113.6(17) . .
O3S C7S C7S 114(2) . 3_655
O3S C7S H7SA 108.8 . .
C7S C7S H7SA 108.9 3_655 .
O3S C7S H7SB 108.8 . .
C7S C7S H7SB 108.9 3_655 .
H7SA C7S H7SB 107.7 . .

loop_
_geom_bond_atom_site_label_1
_geom_bond_atom_site_label_2
_geom_bond_distance
_geom_bond_site_symmetry_2
Ga1 N1 1.9263(14) .
Ga1 C37 1.9884(17) .
Ga1 N2 2.1727(15) .
Ga1 Ga2 2.4052(3) .
Ga2 N3 1.9051(14) .
Ga2 C81 1.9826(17) .
Ga2 N4 2.2642(15) .
N1 C25 1.424(2) .
N1 C1 1.476(2) .
N2 C2 1.280(2) .
N2 C13 1.443(2) .
N3 C69 1.421(2) .
N3 C45 1.466(2) .
N4 C46 1.281(2) .
N4 C57 1.444(2) .
C1 C5 1.507(2) .
C1 C2 1.554(2) .
C1 C38 1.575(2) .
C2 C3 1.465(2) .
C3 C12 1.382(3) .
C3 C4 1.413(3) .
C4 C9 1.402(2) .
C4 C5 1.417(2) .
C5 C6 1.364(3) .
C6 C7 1.424(3) .
C6 H6A 0.9500 .
C7 C8 1.370(3) .
C7 H7A 0.9500 .
C8 C9 1.418(3) .
C8 H8A 0.9500 .
C9 C10 1.416(3) .
C10 C11 1.377(3) .
C10 H10A 0.9500 .
C11 C12 1.406(3) .
C11 H11A 0.9500 .
C12 H12A 0.9500 .
C13 C18 1.402(3) .
C13 C14 1.406(3) .
C14 C15 1.390(3) .
C14 C22 1.519(3) .
C15 C16 1.382(3) .
C15 H15A 0.9500 .
C16 C17 1.376(3) .
C16 H16A 0.9500 .
C17 C18 1.400(3) .
C17 H17A 0.9500 .
C18 C19 1.516(3) .
C19 C20 1.532(3) .
C19 C21 1.535(3) .
C19 H19A 1.0000 .
C20 H20A 0.9800 .
C20 H20B 0.9800 .
C20 H20C 0.9800 .
C21 H21A 0.9800 .
C21 H21B 0.9800 .
C21 H21C 0.9800 .
C22 C23 1.523(3) .
C22 C24 1.523(3) .
C22 H22A 1.0000 .
C23 H23A 0.9800 .
C23 H23B 0.9800 .
C23 H23C 0.9800 .
C24 H24A 0.9800 .
C24 H24B 0.9800 .
C24 H24C 0.9800 .
C25 C26 1.411(3) .
C25 C30 1.414(2) .
C26 C27 1.393(3) .
C26 C34 1.510(3) .
C27 C28 1.382(3) .
C27 H27A 0.9500 .
C28 C29 1.376(3) .
C28 H28A 0.9500 .
C29 C30 1.398(3) .
C29 H29A 0.9500 .
C30 C31 1.510(3) .
C31 C33 1.528(3) .
C31 C32 1.529(3) .
C31 H31A 1.0000 .
C32 H32A 0.9800 .
C32 H32B 0.9800 .
C32 H32C 0.9800 .
C33 H33A 0.9800 .
C33 H33B 0.9800 .
C33 H33C 0.9800 .
C34 C35 1.508(3) .
C34 C36 1.533(3) .
C34 H34A 1.0000 .
C35 H35A 0.9800 .
C35 H35B 0.9800 .
C35 H35C 0.9800 .
C36 H36A 0.9800 .
C36 H36B 0.9800 .
C36 H36C 0.9800 .
C37 C38 1.336(2) .
C37 H37A 0.9500 .
C38 C39 1.482(2) .
C39 C44 1.395(3) .
C39 C40 1.398(3) .
C40 C41 1.383(3) .
C40 H40A 0.9500 .
C41 C42 1.382(3) .
C41 H41A 0.9500 .
C42 C43 1.380(3) .
C42 H42A 0.9500 .
C43 C44 1.389(3) .
C43 H43A 0.9500 .
C44 H44A 0.9500 .
C45 C49 1.511(2) .
C45 C46 1.556(2) .
C45 C82 1.577(2) .
C46 C47 1.471(2) .
C47 C56 1.375(3) .
C47 C48 1.422(3) .
C48 C53 1.405(2) .
C48 C49 1.408(2) .
C49 C50 1.367(2) .
C50 C51 1.419(2) .
C50 H50A 0.9500 .
C51 C52 1.371(3) .
C51 H51A 0.9500 .
C52 C53 1.415(3) .
C52 H52A 0.9500 .
C53 C54 1.418(3) .
C54 C55 1.375(3) .
C54 H54A 0.9500 .
C55 C56 1.411(3) .
C55 H55A 0.9500 .
C56 H56A 0.9500 .
C57 C62 1.398(3) .
C57 C58 1.405(3) .
C58 C59 1.390(3) .
C58 C66 1.518(3) .
C59 C60 1.379(3) .
C59 H59A 0.9500 .
C60 C61 1.378(3) .
C60 H60A 0.9500 .
C61 C62 1.396(3) .
C61 H61A 0.9500 .
C62 C63 1.517(3) .
C63 C64 1.524(3) .
C63 C65 1.534(3) .
C63 H63A 1.0000 .
C64 H64A 0.9800 .
C64 H64B 0.9800 .
C64 H64C 0.9800 .
C65 H65A 0.9800 .
C65 H65B 0.9800 .
C65 H65C 0.9800 .
C66 C68 1.492(4) .
C66 C67 1.522(3) .
C66 H66A 1.0000 .
C67 H67A 0.9800 .
C67 H67B 0.9800 .
C67 H67C 0.9800 .
C68 H68A 0.9800 .
C68 H68B 0.9800 .
C68 H68C 0.9800 .
C69 C74 1.412(2) .
C69 C70 1.412(2) .
C70 C71 1.395(3) .
C70 C78 1.516(3) .
C71 C72 1.382(3) .
C71 H71A 0.9500 .
C72 C73 1.380(3) .
C72 H72A 0.9500 .
C73 C74 1.393(3) .
C73 H73A 0.9500 .
C74 C75 1.512(3) .
C75 C76 1.530(3) .
C75 C77 1.530(3) .
C75 H75A 1.0000 .
C76 H76A 0.9800 .
C76 H76B 0.9800 .
C76 H76C 0.9800 .
C77 H77A 0.9800 .
C77 H77B 0.9800 .
C77 H77C 0.9800 .
C78 C79 1.499(3) .
C78 C80 1.534(3) .
C78 H78A 1.0000 .
C79 H79A 0.9800 .
C79 H79B 0.9800 .
C79 H79C 0.9800 .
C80 H80A 0.9800 .
C80 H80B 0.9800 .
C80 H80C 0.9800 .
C81 C82 1.339(2) .
C81 H81A 0.9500 .
C82 C83 1.483(2) .
C83 C84 1.397(2) .
C83 C88 1.399(2) .
C84 C85 1.387(3) .
C84 H84A 0.9500 .
C85 C86 1.381(3) .
C85 H85A 0.9500 .
C86 C87 1.382(3) .
C86 H86A 0.9500 .
C87 C88 1.389(3) .
C87 H87A 0.9500 .
C88 H88A 0.9500 .
C1S O1S 1.413(5) .
C1S H1SA 0.9800 .
C1S H1SB 0.9800 .
C1S H1SC 0.9800 .
O1S C2S 1.393(5) .
C2S C3S 1.495(6) .
C2S H2SA 0.9900 .
C2S H2SB 0.9900 .
C3S O2S 1.431(5) .
C3S H3SA 0.9900 .
C3S H3SB 0.9900 .
O2S C4S 1.414(4) .
C4S H4SA 0.9800 .
C4S H4SB 0.9800 .
C4S H4SC 0.9800 .
O2S' C4S' 1.398(14) .
O2S' C3S' 1.358(15) .
O1S' C2S' 1.340(14) .
O1S' C1S' 1.443(16) .
C2S' C3S' 1.465(16) .
C2S' H2SC 0.9900 .
C2S' H2SD 0.9900 .
C3S' H3SC 0.9900 .
C3S' H3SD 0.9900 .
C4S' H4SD 0.9800 .
C4S' H4SE 0.9800 .
C4S' H4SF 0.9800 .
C1S' H1SD 0.9800 .
C1S' H1SE 0.9800 .
C1S' H1SF 0.9800 .
C6S O3S 1.371(16) .
C6S H6SA 0.9800 .
C6S H6SB 0.9800 .
C6S H6SC 0.9800 .
O3S C7S 1.345(16) .
C7S C7S 1.31(3) 3_655
C7S H7SA 0.9900 .
C7S H7SB 0.9900 .
